data_7217996
loop_
_publ_author_name
'Karmakar, Anirban'
'Oliver, Clive L.'
'Platero-Prats, Ana E.'
'Laurila, Elina'
'\"Ohrstr\"om, Lars'

_publ_section_title
;
 Crystal structures and hydrogen bond analysis of five amino acid
 conjugates of terephthalic and benzene-1,2,3-tricarboxylic acids
;
_journal_issue 35
_journal_name_full CrystEngComm
_journal_page_first 8243
_journal_paper_doi 10.1039/C4CE00605D
_journal_volume 16
_journal_year 2014
_chemical_absolute_configuration syn
_chemical_formula_sum 'C18 H28 N2 O8'
_chemical_formula_weight 400.42
_chemical_name_systematic
;
 ?
;
_space_group_crystal_system monoclinic
_space_group_IT_number 4
_space_group_name_Hall 'P 2yb'
_space_group_name_H-M_alt 'P 1 21 1'
_symmetry_space_group_name_Hall 'P 2yb'
_symmetry_space_group_name_H-M 'P 1 21 1'
_atom_sites_solution_hydrogens mixed
_audit_creation_method SHELXL-2014
_cell_angle_alpha 90
_cell_angle_beta 106.949(2)
_cell_angle_gamma 90
_cell_formula_units_Z 2
_cell_length_a 10.5665(10)
_cell_length_b 7.6596(7)
_cell_length_c 12.8714(11)
_cell_measurement_temperature 173(2)
_cell_volume 996.50(16)
_computing_structure_refinement 'SHELXL-2014 (Sheldrick, 2014)'
_diffrn_ambient_temperature 173(2)
_diffrn_measured_fraction_theta_full 0.999
_diffrn_measured_fraction_theta_max 0.996
_diffrn_radiation_type MoK\a
_diffrn_radiation_wavelength 0.71073
_diffrn_reflns_av_R_equivalents 0.0286
_diffrn_reflns_av_unetI/netI 0.0467
_diffrn_reflns_Laue_measured_fraction_full 0.999
_diffrn_reflns_Laue_measured_fraction_max 0.996
_diffrn_reflns_limit_h_max 15
_diffrn_reflns_limit_h_min -15
_diffrn_reflns_limit_k_max 10
_diffrn_reflns_limit_k_min -10
_diffrn_reflns_limit_l_max 18
_diffrn_reflns_limit_l_min -18
_diffrn_reflns_number 9773
_diffrn_reflns_point_group_measured_fraction_full 0.999
_diffrn_reflns_point_group_measured_fraction_max 0.989
_diffrn_reflns_theta_full 25.242
_diffrn_reflns_theta_max 30.588
_diffrn_reflns_theta_min 1.654
_exptl_absorpt_coefficient_mu 0.105
_exptl_crystal_density_diffrn 1.335
_exptl_crystal_F_000 428
_exptl_crystal_size_max 0.240
_exptl_crystal_size_mid 0.110
_exptl_crystal_size_min 0.080
_refine_diff_density_max 1.532
_refine_diff_density_min -0.888
_refine_diff_density_rms 0.088
_refine_ls_abs_structure_details
;
 Flack x determined using 1839 quotients [(I+)-(I-)]/[(I+)+(I-)]
 (Parsons, Flack and Wagner, Acta Cryst. B69 (2013) 249-259).
;
_refine_ls_abs_structure_Flack -1.1(7)
_refine_ls_extinction_method none
_refine_ls_goodness_of_fit_ref 1.027
_refine_ls_hydrogen_treatment mixed
_refine_ls_matrix_type full
_refine_ls_number_parameters 286
_refine_ls_number_reflns 6055
_refine_ls_number_restraints 12
_refine_ls_restrained_S_all 1.027
_refine_ls_R_factor_all 0.1041
_refine_ls_R_factor_gt 0.0816
_refine_ls_shift/su_max 0.000
_refine_ls_shift/su_mean 0.000
_refine_ls_structure_factor_coef Fsqd
_refine_ls_weighting_details 'w=1/[\s^2^(Fo^2^)+(0.0950P)^2^+1.6055P] where P=(Fo^2^+2Fc^2^)/3'
_refine_ls_weighting_scheme calc
_refine_ls_wR_factor_gt 0.2045
_refine_ls_wR_factor_ref 0.2254
_reflns_Friedel_coverage 0.858
_reflns_Friedel_fraction_full 0.999
_reflns_Friedel_fraction_max 0.981
_reflns_number_gt 4733
_reflns_number_total 6055
_reflns_threshold_expression 'I > 2\s(I)'
_cod_duplicate_entry 7216180
_cod_data_source_file c4ce00605d2.cif
_cod_data_source_block Compound4
_cod_database_code 7217996
_shelx_space_group_comment
;
The symmetry employed for this shelxl refinement is uniquely defined
by the following loop, which should always be used as a source of
symmetry information in preference to the above space-group names.
They are only intended as comments.
;
_shelx_estimated_absorpt_t_min 0.975
_shelx_estimated_absorpt_t_max 0.992
_shelxl_version_number 2014-3

loop_
_space_group_symop_operation_xyz
'x, y, z'
'-x, y+1/2, -z'

loop_
_atom_site_label
_atom_site_type_symbol
_atom_site_fract_x
_atom_site_fract_y
_atom_site_fract_z
_atom_site_U_iso_or_equiv
_atom_site_adp_type
_atom_site_occupancy
_atom_site_site_symmetry_order
_atom_site_calc_flag
_atom_site_refinement_flags_posn
_atom_site_refinement_flags_adp
OW1 O 0.6472(4) 0.0498(5) 0.9695(3) 0.0297(8) Uani 1 1 d D .
OW2 O 0.3479(4) 1.0909(6) 0.5294(3) 0.0332(9) Uani 1 1 d D .
O1 O 0.6628(4) 0.1399(5) 0.7683(3) 0.0344(9) Uani 1 1 d . .
O4 O 0.3266(4) 0.9887(5) 0.7252(3) 0.0301(8) Uani 1 1 d . .
O6 O 0.2099(4) 1.2758(5) 0.9438(4) 0.0313(8) Uani 1 1 d D .
H6O H 0.265(6) 1.348(8) 0.976(5) 0.047 Uiso 1 1 d D U
O3 O 0.7884(4) -0.1352(6) 0.5566(4) 0.0463(12) Uani 1 1 d D .
C14 C 0.1891(4) 0.9928(5) 0.8680(3) 0.0163(7) Uani 1 1 d . .
H14 H 0.1485 1.0444 0.7944 0.020 Uiso 1 1 calc R U
C5 C 0.5302(5) 0.7353(6) 0.7363(4) 0.0220(9) Uani 1 1 d . .
H5 H 0.5551 0.8522 0.7270 0.026 Uiso 1 1 calc R U
O5 O 0.3957(4) 1.1195(6) 0.9799(3) 0.0337(9) Uani 1 1 d . .
C9 C 0.7132(6) 0.0008(8) 0.5607(5) 0.0317(11) Uani 1 1 d . .
O2 O 0.5966(4) -0.0008(7) 0.5244(3) 0.0444(11) Uani 1 1 d . .
C3 C 0.3794(5) 0.5320(6) 0.7811(4) 0.0228(9) Uani 1 1 d . .
H3 H 0.3018 0.5103 0.8022 0.027 Uiso 1 1 calc R U
C1 C 0.5704(5) 0.4259(6) 0.7323(4) 0.0201(8) Uani 1 1 d . .
C2 C 0.4566(5) 0.3926(6) 0.7640(4) 0.0228(9) Uani 1 1 d . .
H2 H 0.4320 0.2758 0.7739 0.027 Uiso 1 1 calc R U
C6 C 0.6065(5) 0.5986(7) 0.7193(4) 0.0224(9) Uani 1 1 d . .
H6 H 0.6841 0.6216 0.6986 0.027 Uiso 1 1 calc R U
C4 C 0.4168(5) 0.7026(6) 0.7670(4) 0.0213(9) Uani 1 1 d . .
C15 C 0.2778(4) 1.1326(7) 0.9386(4) 0.0230(9) Uani 1 1 d . .
C12 C 0.8833(9) 0.2352(16) 0.4757(8) 0.074(3) Uani 1 1 d . .
H12A H 0.8425 0.3510 0.4612 0.111 Uiso 1 1 calc R U
H12B H 0.8214 0.1470 0.4350 0.111 Uiso 1 1 calc R U
H12C H 0.9642 0.2330 0.4531 0.111 Uiso 1 1 calc R U
C7 C 0.6497(5) 0.2755(6) 0.7131(4) 0.0250(9) Uani 1 1 d D .
C13 C 0.3342(5) 0.8569(6) 0.7806(4) 0.0230(9) Uani 1 1 d . .
N2 N 0.2684(4) 0.8450(5) 0.8552(3) 0.0216(7) Uani 1 1 d D .
N1 N 0.7082(8) 0.2928(7) 0.6364(7) 0.064(2) Uani 1 1 d D .
C17 C -0.0097(5) 0.7963(8) 0.8439(5) 0.0338(11) Uani 1 1 d . .
H17A H -0.0945 0.7872 0.8601 0.051 Uiso 1 1 calc R U
H17B H 0.0369 0.6842 0.8590 0.051 Uiso 1 1 calc R U
H17C H -0.0255 0.8263 0.7671 0.051 Uiso 1 1 calc R U
C8 C 0.7908(12) 0.1594(14) 0.6111(15) 0.163(8) Uani 1 1 d . .
H8 H 0.8204 0.1100 0.6862 0.196 Uiso 1 1 calc R U
C16 C 0.0746(5) 0.9383(7) 0.9147(4) 0.0246(9) Uani 1 1 d . .
H16 H 0.0165 1.0429 0.9096 0.029 Uiso 1 1 calc R U
C10 C 0.9198(7) 0.1933(8) 0.6050(7) 0.067(3) Uani 1 1 d . .
H10 H 0.9780 0.0881 0.6250 0.080 Uiso 1 1 calc R U
C18 C 0.1221(5) 0.8862(8) 1.0344(4) 0.0308(10) Uani 1 1 d . .
H18A H 0.1749 0.7792 1.0423 0.046 Uiso 1 1 calc R U
H18B H 0.0455 0.8658 1.0611 0.046 Uiso 1 1 calc R U
H18C H 0.1764 0.9802 1.0765 0.046 Uiso 1 1 calc R U
C11 C 0.9839(13) 0.3540(14) 0.6688(8) 0.116(5) Uani 1 1 d . .
H11A H 1.0172 0.3246 0.7461 0.174 Uiso 1 1 calc R U
H11B H 0.9183 0.4476 0.6586 0.174 Uiso 1 1 calc R U
H11C H 1.0575 0.3930 0.6426 0.174 Uiso 1 1 calc R U
H1W2 H 0.359(4) 1.057(6) 0.594(2) 0.007(10) Uiso 1 1 d D .
H2W1 H 0.563(3) 0.059(9) 0.961(5) 0.036(17) Uiso 1 1 d D .
H1W1 H 0.667(9) 0.068(18) 0.910(5) 0.13(5) Uiso 1 1 d D .
H2W2 H 0.414(5) 1.101(15) 0.508(6) 0.08(3) Uiso 1 1 d D .
H2N H 0.287(10) 0.750(8) 0.893(7) 0.099 Uiso 1 1 d D U
H3O H 0.741(11) -0.222(11) 0.531(10) 0.124 Uiso 1 1 d D U
H1N H 0.668(5) 0.355(8) 0.584(3) 0.030(18) Uiso 1 1 d D .

loop_
_atom_site_aniso_label
_atom_site_aniso_U_11
_atom_site_aniso_U_22
_atom_site_aniso_U_33
_atom_site_aniso_U_23
_atom_site_aniso_U_13
_atom_site_aniso_U_12
OW1 0.0271(18) 0.0250(18) 0.0363(19) 0.0040(16) 0.0082(15) 0.0036(14)
OW2 0.0338(19) 0.037(2) 0.0348(19) 0.0127(18) 0.0190(16) 0.0047(17)
O1 0.043(2) 0.0188(17) 0.0373(19) -0.0007(16) 0.0062(16) 0.0059(16)
O4 0.042(2) 0.0195(16) 0.0336(17) 0.0060(16) 0.0188(15) 0.0056(15)
O6 0.0245(17) 0.0185(17) 0.051(2) -0.0078(16) 0.0105(15) -0.0007(14)
O3 0.028(2) 0.042(3) 0.069(3) -0.025(2) 0.0138(19) -0.0005(18)
C14 0.0216(17) 0.0108(15) 0.0150(15) 0.0043(13) 0.0027(13) 0.0079(14)
C5 0.028(2) 0.0143(18) 0.023(2) 0.0003(17) 0.0076(17) -0.0001(16)
O5 0.0241(16) 0.035(2) 0.0385(19) -0.0023(18) 0.0032(14) 0.0058(16)
C9 0.040(3) 0.022(2) 0.041(3) -0.007(2) 0.023(2) -0.005(2)
O2 0.041(2) 0.052(3) 0.037(2) -0.015(2) 0.0050(17) 0.017(2)
C3 0.030(2) 0.0152(19) 0.028(2) -0.0004(17) 0.0163(18) -0.0004(16)
C1 0.026(2) 0.0156(19) 0.0187(19) -0.0003(15) 0.0072(16) -0.0006(16)
C2 0.030(2) 0.0177(19) 0.026(2) -0.0026(18) 0.0162(18) -0.0027(17)
C6 0.024(2) 0.023(2) 0.023(2) -0.0011(18) 0.0098(16) 0.0006(17)
C4 0.028(2) 0.019(2) 0.0201(19) -0.0024(16) 0.0130(17) 0.0033(17)
C15 0.024(2) 0.022(2) 0.029(2) 0.0000(19) 0.0171(17) 0.0022(18)
C12 0.059(5) 0.098(8) 0.069(5) 0.006(5) 0.024(4) 0.012(5)
C7 0.026(2) 0.018(2) 0.035(2) -0.0055(19) 0.0159(18) -0.0014(17)
C13 0.031(2) 0.016(2) 0.023(2) -0.0017(17) 0.0111(17) 0.0005(17)
N2 0.0217(16) 0.0186(17) 0.0259(18) 0.0033(15) 0.0091(14) 0.0070(14)
N1 0.112(6) 0.022(2) 0.096(5) -0.017(3) 0.091(5) -0.013(3)
C17 0.028(2) 0.027(2) 0.048(3) -0.007(2) 0.013(2) -0.0017(19)
C8 0.132(9) 0.086(7) 0.35(2) -0.149(11) 0.200(13) -0.083(7)
C16 0.022(2) 0.024(2) 0.033(2) -0.0014(17) 0.0162(17) 0.0033(16)
C10 0.040(3) 0.021(3) 0.104(6) 0.014(3) -0.035(4) -0.007(2)
C18 0.034(2) 0.032(3) 0.032(2) 0.000(2) 0.018(2) -0.001(2)
C11 0.160(11) 0.069(6) 0.067(5) 0.021(5) -0.047(6) -0.074(7)

loop_
_atom_type_symbol
_atom_type_description
_atom_type_scat_dispersion_real
_atom_type_scat_dispersion_imag
_atom_type_scat_source
C C 0.0033 0.0016 'International Tables Vol C Tables 4.2.6.8 and 6.1.1.4'
H H 0.0000 0.0000 'International Tables Vol C Tables 4.2.6.8 and 6.1.1.4'
N N 0.0061 0.0033 'International Tables Vol C Tables 4.2.6.8 and 6.1.1.4'
O O 0.0106 0.0060 'International Tables Vol C Tables 4.2.6.8 and 6.1.1.4'

loop_
_geom_angle_atom_site_label_1
_geom_angle_atom_site_label_2
_geom_angle_atom_site_label_3
_geom_angle
N2 C14 C15 109.9(3)
N2 C14 C16 112.0(4)
C15 C14 C16 111.5(3)
C6 C5 C4 120.1(5)
O2 C9 O3 123.1(6)
O2 C9 C8 123.6(7)
O3 C9 C8 113.3(6)
C4 C3 C2 119.6(4)
C6 C1 C2 119.6(4)
C6 C1 C7 121.7(4)
C2 C1 C7 118.7(4)
C3 C2 C1 119.7(4)
C5 C6 C1 120.4(4)
C5 C4 C3 120.5(4)
C5 C4 C13 117.9(4)
C3 C4 C13 121.6(4)
O5 C15 O6 123.5(5)
O5 C15 C14 125.2(5)
O6 C15 C14 111.2(4)
O1 C7 N1 121.0(5)
O1 C7 C1 121.8(4)
N1 C7 C1 117.2(5)
O4 C13 N2 120.7(4)
O4 C13 C4 121.4(4)
N2 C13 C4 117.9(4)
C13 N2 C14 117.8(4)
C7 N1 C8 123.1(9)
C10 C8 N1 122.7(7)
C10 C8 C9 122.6(6)
N1 C8 C9 112.4(7)
C18 C16 C17 112.3(5)
C18 C16 C14 113.3(4)
C17 C16 C14 110.1(4)
C8 C10 C11 113.7(10)
C8 C10 C12 98.5(9)
C11 C10 C12 109.1(7)

loop_
_geom_bond_atom_site_label_1
_geom_bond_atom_site_label_2
_geom_bond_distance
O1 C7 1.243(7)
O4 C13 1.225(6)
O6 C15 1.323(6)
O3 C9 1.321(7)
C14 N2 1.446(5)
C14 C15 1.535(7)
C14 C16 1.557(6)
C5 C6 1.378(7)
C5 C4 1.389(6)
O5 C15 1.207(6)
C9 O2 1.183(7)
C9 C8 1.503(10)
C3 C4 1.393(7)
C3 C2 1.400(7)
C1 C6 1.400(7)
C1 C2 1.401(6)
C1 C7 1.487(7)
C4 C13 1.509(7)
C12 C10 1.627(13)
C7 N1 1.316(7)
C13 N2 1.343(6)
N1 C8 1.441(10)
C17 C16 1.528(7)
C8 C10 1.412(11)
C16 C18 1.527(7)
C10 C11 1.524(11)
